data_7206163
loop_
_publ_author_name
'Thakur, Tejender S.'
'Kirchner, Michael T.'
'Bl\"aser, Dieter'
'Boese, Roland'
'Desiraju, Gautam R.'

_publ_section_title
;
 Nature and strength of C-HO interactions involving formyl hydrogen
 atoms: computational and experimental studies of small aldehydes.
;
_journal_issue 31
_journal_name_full 'Physical chemistry chemical physics : PCCP'
_journal_page_first 14076
_journal_page_last 14091
_journal_paper_doi 10.1039/c0cp02236e
_journal_volume 13
_journal_year 2011
_chemical_formula_sum 'C3 H4 O'
_chemical_formula_weight 56.06
_chemical_name_systematic
;
?
;
_space_group_IT_number 61
_symmetry_cell_setting orthorhombic
_symmetry_space_group_name_Hall '-P 2ac 2ab'
_symmetry_space_group_name_H-M 'P b c a'
_atom_sites_solution_hydrogens geom
_atom_sites_solution_primary direct
_atom_sites_solution_secondary difmap
_audit_creation_method SHELXL-97
_cell_angle_alpha 90.00
_cell_angle_beta 90.00
_cell_angle_gamma 90.00
_cell_formula_units_Z 8
_cell_length_a 7.134(8)
_cell_length_b 9.694(11)
_cell_length_c 9.930(10)
_cell_measurement_reflns_used 328
_cell_measurement_temperature 133(2)
_cell_measurement_theta_max 20.51
_cell_measurement_theta_min 4.19
_cell_volume 686.7(13)
_computing_cell_refinement 'BRUKER AXS SMART APEX 2 Vers. 3.0-2009'
_computing_data_collection 'BRUKER AXS SMART APEX 2 Vers. 3.0-2009'
_computing_data_reduction 'BRUKER AXS SMART APEX 2 Vers. 3.0-2009'
_computing_molecular_graphics 'BRUKER AXS SHELXTL (c) 2008 / Vers. 2008/4'
_computing_publication_material 'BRUKER AXS SHELXTL (c) 2008 / Vers. 2008/4'
_computing_structure_refinement 'BRUKER AXS SHELXTL (c) 2008 / Vers. 2008/4'
_computing_structure_solution 'BRUKER AXS SMART APEX 2 Vers. 3.0-2009'
_diffrn_ambient_temperature 133(2)
_diffrn_detector_area_resol_mean 512
_diffrn_measured_fraction_theta_full 0.799
_diffrn_measured_fraction_theta_max 0.799
_diffrn_measurement_device_type
;
Siemens SMART three axis goniometer with APEX II area detector system
;
_diffrn_measurement_method
;
Data collection strategy APEX 2 / COSMO
with chi = 0
;
_diffrn_radiation_monochromator graphite
_diffrn_radiation_source 'fine-focus sealed tube'
_diffrn_radiation_type MoK\a
_diffrn_radiation_wavelength 0.71073
_diffrn_reflns_av_R_equivalents 0.0526
_diffrn_reflns_av_sigmaI/netI 0.0429
_diffrn_reflns_limit_h_max 8
_diffrn_reflns_limit_h_min -5
_diffrn_reflns_limit_k_max 10
_diffrn_reflns_limit_k_min -11
_diffrn_reflns_limit_l_max 7
_diffrn_reflns_limit_l_min -7
_diffrn_reflns_number 1891
_diffrn_reflns_theta_full 25.40
_diffrn_reflns_theta_max 25.40
_diffrn_reflns_theta_min 4.10
_exptl_absorpt_coefficient_mu 0.081
_exptl_absorpt_correction_type none
_exptl_crystal_colour colourless
_exptl_crystal_density_diffrn 1.084
_exptl_crystal_density_method 'not measured'
_exptl_crystal_description cylindric
_exptl_crystal_F_000 240
_exptl_crystal_size_max 0.3
_exptl_crystal_size_mid 0.3
_exptl_crystal_size_min 0.3
_refine_diff_density_max 0.106
_refine_diff_density_min -0.093
_refine_diff_density_rms 0.027
_refine_ls_extinction_coef 0.011(5)
_refine_ls_extinction_expression Fc^*^=kFc[1+0.001xFc^2^\l^3^/sin(2\q)]^-1/4^
_refine_ls_extinction_method SHELXL
_refine_ls_goodness_of_fit_ref 0.926
_refine_ls_hydrogen_treatment refall
_refine_ls_matrix_type full
_refine_ls_number_parameters 54
_refine_ls_number_reflns 506
_refine_ls_number_restraints 0
_refine_ls_restrained_S_all 0.926
_refine_ls_R_factor_all 0.0751
_refine_ls_R_factor_gt 0.0350
_refine_ls_shift/su_max 0.000
_refine_ls_shift/su_mean 0.000
_refine_ls_structure_factor_coef Fsqd
_refine_ls_weighting_details 'calc w=1/[\s^2^(Fo^2^)+(0.0345P)^2^+0.0000P] where P=(Fo^2^+2Fc^2^)/3'
_refine_ls_weighting_scheme calc
_refine_ls_wR_factor_gt 0.0700
_refine_ls_wR_factor_ref 0.0822
_reflns_number_gt 291
_reflns_number_total 506
_reflns_threshold_expression >2sigma(I)
_cod_data_source_file c0cp02236e.txt
_cod_data_source_block propenal
_cod_original_sg_symbol_H-M Pbca
_cod_database_code 7206163

loop_
_symmetry_equiv_pos_as_xyz
'x, y, z'
'-x+1/2, -y, z+1/2'
'-x, y+1/2, -z+1/2'
'x+1/2, -y+1/2, -z'
'-x, -y, -z'
'x-1/2, y, -z-1/2'
'x, -y-1/2, z-1/2'
'-x-1/2, y-1/2, z'

loop_
_atom_site_label
_atom_site_type_symbol
_atom_site_fract_x
_atom_site_fract_y
_atom_site_fract_z
_atom_site_U_iso_or_equiv
_atom_site_adp_type
_atom_site_occupancy
_atom_site_symmetry_multiplicity
_atom_site_calc_flag
_atom_site_refinement_flags
_atom_site_disorder_assembly
_atom_site_disorder_group
O1 O 0.11114(19) 0.49323(15) 0.30514(19) 0.0679(7) Uani 1 1 d . . .
C1 C 0.1420(3) 0.5380(2) 0.1938(3) 0.0498(7) Uani 1 1 d . . .
H1 H 0.215(2) 0.4853(18) 0.1245(18) 0.055(6) Uiso 1 1 d . . .
C2 C 0.0805(3) 0.6710(2) 0.1433(3) 0.0454(7) Uani 1 1 d . . .
H2 H 0.015(3) 0.725(2) 0.204(2) 0.067(7) Uiso 1 1 d . . .
C3 C 0.1197(3) 0.7123(2) 0.0210(3) 0.0542(7) Uani 1 1 d . . .
H3A H 0.080(2) 0.802(2) -0.0093(19) 0.053(6) Uiso 1 1 d . . .
H3B H 0.194(3) 0.658(2) -0.033(2) 0.060(7) Uiso 1 1 d . . .

loop_
_atom_site_aniso_label
_atom_site_aniso_U_11
_atom_site_aniso_U_22
_atom_site_aniso_U_33
_atom_site_aniso_U_23
_atom_site_aniso_U_13
_atom_site_aniso_U_12
O1 0.0821(11) 0.0567(10) 0.0650(17) 0.0190(9) -0.0054(9) -0.0055(7)
C1 0.0475(12) 0.0433(12) 0.059(2) -0.0071(12) -0.0059(12) -0.0004(9)
C2 0.0535(12) 0.0404(12) 0.042(2) -0.0034(11) 0.0020(10) 0.0025(10)
C3 0.0576(14) 0.0518(15) 0.053(2) -0.0017(13) -0.0021(12) -0.0048(12)

loop_
_atom_type_symbol
_atom_type_description
_atom_type_scat_dispersion_real
_atom_type_scat_dispersion_imag
_atom_type_scat_source
C C 0.0033 0.0016 'International Tables Vol C Tables 4.2.6.8 and 6.1.1.4'
H H 0.0000 0.0000 'International Tables Vol C Tables 4.2.6.8 and 6.1.1.4'
O O 0.0106 0.0060 'International Tables Vol C Tables 4.2.6.8 and 6.1.1.4'

loop_
_geom_angle_atom_site_label_1
_geom_angle_atom_site_label_2
_geom_angle_atom_site_label_3
_geom_angle
_geom_angle_site_symmetry_1
_geom_angle_site_symmetry_3
_geom_angle_publ_flag
O1 C1 C2 125.5(2) . . ?
C3 C2 C1 121.8(2) . . ?

loop_
_geom_bond_atom_site_label_1
_geom_bond_atom_site_label_2
_geom_bond_distance
_geom_bond_site_symmetry_2
_geom_bond_publ_flag
O1 C1 1.208(3) . ?
C1 C2 1.451(3) . ?
C2 C3 1.310(3) . ?

loop_
_cod_related_entry_id
_cod_related_entry_database
_cod_related_entry_code
1 ChemSpider 7559
